data_4061380
_journal_name_full Organometallics
_journal_year 2004
_chemical_formula_sum 'C56 H40 B2 Br Cl3 F30 P4 W'
_chemical_formula_weight 1798.49
_space_group_IT_number 2
_symmetry_cell_setting triclinic
_symmetry_space_group_name_Hall '-P 1'
_symmetry_space_group_name_H-M 'P -1'
_cell_angle_alpha 104.225(7)
_cell_angle_beta 98.352(6)
_cell_angle_gamma 107.733(8)
_cell_formula_units_Z 2
_cell_length_a 13.125(2)
_cell_length_b 15.818(3)
_cell_length_c 17.283(3)
_cell_measurement_temperature 173(2)
_cell_volume 3217.4(10)
_diffrn_ambient_temperature 173(2)
_exptl_crystal_density_diffrn 1.856
_cod_depositor_comments
;
The following automatic conversions were performed:
'_symmetry_cell_setting' value 'Triclinic' changed to 'triclinic'
according to '/home/saulius/struct/CIF-dictionaries/cif_core.dic'
dictionary named 'cif_core.dic' version 2.4.1 from 2010-06-29.

Automatic conversion script
Id: cif_fix_enum 1527 2010-12-29 10:47:43Z saulius 
;
_cod_database_code 4061380

loop_
_symmetry_equiv_pos_as_xyz
'x, y, z'
'-x, -y, -z'

loop_
_atom_site_label
_atom_site_type_symbol
_atom_site_fract_x
_atom_site_fract_y
_atom_site_fract_z
_atom_site_U_iso_or_equiv
_atom_site_adp_type
_atom_site_occupancy
_atom_site_symmetry_multiplicity
_atom_site_calc_flag
_atom_site_refinement_flags
_atom_site_disorder_assembly
_atom_site_disorder_group
W1 W 0.856723(13) 0.846036(12) 0.251105(11) 0.02682(6) Uani 1 1 d . . .
H1 H 0.823(3) 0.920(3) 0.215(3) 0.021(11) Uiso 1 1 d . . .
Cl1 Cl 0.81079(10) 0.92125(8) 0.38350(8) 0.0395(3) Uani 1 1 d . . .
P1 P 0.75529(10) 0.69733(8) 0.28426(8) 0.0333(3) Uani 1 1 d . . .
P2 P 0.66159(9) 0.80949(9) 0.18239(8) 0.0348(3) Uani 1 1 d . . .
P3 P 0.99126(9) 1.00676(8) 0.27621(8) 0.0334(3) Uani 1 1 d . . .
P4 P 1.02868(9) 0.84732(9) 0.34286(8) 0.0322(3) Uani 1 1 d . . .
B1 B 0.9180(4) 0.7333(4) 0.0850(3) 0.0326(11) Uani 1 1 d . . .
C1 C 0.6078(4) 0.6778(4) 0.2613(4) 0.0447(13) Uani 1 1 d . . .
H1A H 0.5654 0.6131 0.2583 0.054 Uiso 1 1 calc R . .
H1B H 0.5915 0.7207 0.3059 0.054 Uiso 1 1 calc R . .
C2 C 0.5729(4) 0.6942(4) 0.1798(4) 0.0459(13) Uani 1 1 d . . .
H2A H 0.4952 0.6904 0.1708 0.055 Uiso 1 1 calc R . .
H2B H 0.5792 0.6458 0.1340 0.055 Uiso 1 1 calc R . .
C3 C 0.7639(5) 0.5891(3) 0.2246(4) 0.0489(13) Uani 1 1 d . . .
H3A H 0.8408 0.5927 0.2350 0.073 Uiso 1 1 calc R . .
H3B H 0.7366 0.5790 0.1659 0.073 Uiso 1 1 calc R . .
H3C H 0.7191 0.5371 0.2404 0.073 Uiso 1 1 calc R . .
C4 C 0.7814(5) 0.6934(4) 0.3891(3) 0.0463(13) Uani 1 1 d . . .
H4A H 0.7221 0.6413 0.3944 0.069 Uiso 1 1 calc R . .
H4B H 0.7843 0.7520 0.4267 0.069 Uiso 1 1 calc R . .
H4C H 0.8518 0.6846 0.4026 0.069 Uiso 1 1 calc R . .
C5 C 0.5975(4) 0.8859(4) 0.2336(4) 0.0504(14) Uani 1 1 d . . .
H5A H 0.6412 0.9508 0.2400 0.076 Uiso 1 1 calc R . .
H5B H 0.5935 0.8785 0.2879 0.076 Uiso 1 1 calc R . .
H5C H 0.5229 0.8699 0.2008 0.076 Uiso 1 1 calc R . .
C6 C 0.6323(5) 0.8108(4) 0.0774(3) 0.0485(13) Uani 1 1 d . . .
H6A H 0.5528 0.7815 0.0535 0.073 Uiso 1 1 calc R . .
H6B H 0.6709 0.7763 0.0455 0.073 Uiso 1 1 calc R . .
H6C H 0.6574 0.8755 0.0763 0.073 Uiso 1 1 calc R . .
C7 C 1.1138(4) 1.0318(3) 0.3560(3) 0.0413(12) Uani 1 1 d . . .
H7A H 1.1749 1.0855 0.3535 0.050 Uiso 1 1 calc R . .
H7B H 1.0980 1.0479 0.4110 0.050 Uiso 1 1 calc R . .
C8 C 1.1462(4) 0.9459(4) 0.3422(4) 0.0438(12) Uani 1 1 d . . .
H8A H 1.2105 0.9569 0.3862 0.053 Uiso 1 1 calc R . .
H8B H 1.1667 0.9322 0.2888 0.053 Uiso 1 1 calc R . .
C9 C 0.9457(5) 1.1035(3) 0.3110(4) 0.0507(14) Uani 1 1 d . . .
H9A H 1.0091 1.1621 0.3295 0.076 Uiso 1 1 calc R . .
H9B H 0.9109 1.0962 0.3566 0.076 Uiso 1 1 calc R . .
H9C H 0.8923 1.1046 0.2656 0.076 Uiso 1 1 calc R . .
C10 C 1.0415(4) 1.0250(4) 0.1870(3) 0.0431(12) Uani 1 1 d . . .
H10A H 0.9793 1.0141 0.1422 0.065 Uiso 1 1 calc R . .
H10B H 1.0793 0.9815 0.1695 0.065 Uiso 1 1 calc R . .
H10C H 1.0930 1.0892 0.2012 0.065 Uiso 1 1 calc R . .
C11 C 1.0743(5) 0.7492(4) 0.3151(4) 0.0494(13) Uani 1 1 d . . .
H11A H 1.1468 0.7641 0.3506 0.074 Uiso 1 1 calc R . .
H11B H 1.0794 0.7363 0.2576 0.074 Uiso 1 1 calc R . .
H11C H 1.0215 0.6942 0.3220 0.074 Uiso 1 1 calc R . .
C12 C 1.0376(4) 0.8687(4) 0.4521(3) 0.0410(11) Uani 1 1 d . . .
H12A H 0.9885 0.8134 0.4613 0.061 Uiso 1 1 calc R . .
H12B H 1.0156 0.9222 0.4732 0.061 Uiso 1 1 calc R . .
H12C H 1.1136 0.8821 0.4808 0.061 Uiso 1 1 calc R . .
C13 C 0.8898(3) 0.7872(3) 0.1589(3) 0.0306(10) Uani 1 1 d . . .
C14 C 0.8407(4) 0.6894(3) -0.0045(3) 0.0349(10) Uani 1 1 d . . .
C15 C 0.7352(5) 0.6258(3) -0.0242(3) 0.0446(12) Uani 1 1 d . . .
C16 C 0.6742(5) 0.5789(4) -0.1032(4) 0.0577(17) Uani 1 1 d . . .
C17 C 0.7196(7) 0.5974(5) -0.1662(4) 0.066(2) Uani 1 1 d . . .
C18 C 0.8211(6) 0.6620(5) -0.1519(4) 0.0584(16) Uani 1 1 d . . .
C19 C 0.8810(5) 0.7066(4) -0.0716(3) 0.0456(13) Uani 1 1 d . . .
C20 C 1.0258(4) 0.7069(3) 0.0949(3) 0.0333(10) Uani 1 1 d . . .
C21 C 1.0151(4) 0.6160(3) 0.0918(3) 0.0348(10) Uani 1 1 d . . .
C22 C 1.1020(4) 0.5851(4) 0.0999(3) 0.0408(11) Uani 1 1 d . . .
C23 C 1.2061(4) 0.6468(4) 0.1096(4) 0.0457(13) Uani 1 1 d . . .
C24 C 1.2218(4) 0.7383(4) 0.1126(4) 0.0460(13) Uani 1 1 d . . .
C25 C 1.1325(4) 0.7660(3) 0.1052(3) 0.0394(11) Uani 1 1 d . . .
F1 F 0.6895(3) 0.6032(3) 0.0371(2) 0.0667(10) Uani 1 1 d . . .
F2 F 0.5721(4) 0.5161(3) -0.1181(3) 0.0911(15) Uani 1 1 d . . .
F3 F 0.6601(5) 0.5509(4) -0.2445(2) 0.1063(18) Uani 1 1 d . . .
F4 F 0.8620(4) 0.6829(4) -0.2145(2) 0.1000(17) Uani 1 1 d . . .
F5 F 0.9824(3) 0.7711(3) -0.0577(2) 0.0629(10) Uani 1 1 d . . .
F6 F 0.9126(2) 0.55328(19) 0.0812(2) 0.0457(7) Uani 1 1 d . . .
F7 F 1.0872(3) 0.4969(2) 0.0982(2) 0.0547(8) Uani 1 1 d . . .
F8 F 1.2927(3) 0.6181(3) 0.1157(2) 0.0638(10) Uani 1 1 d . . .
F9 F 1.3231(2) 0.7968(3) 0.1198(3) 0.0669(10) Uani 1 1 d . . .
F10 F 1.1512(2) 0.8559(2) 0.1087(2) 0.0527(8) Uani 1 1 d . . .
B2 B 0.5068(4) 0.1894(4) 0.2369(3) 0.0316(11) Uani 1 1 d . . .
C26 C 0.4120(4) 0.1177(3) 0.1536(3) 0.0315(10) Uani 1 1 d . . .
C27 C 0.3155(4) 0.1264(3) 0.1187(3) 0.0367(11) Uani 1 1 d . . .
C28 C 0.2429(4) 0.0647(4) 0.0470(3) 0.0405(11) Uani 1 1 d . . .
C29 C 0.2653(4) -0.0108(4) 0.0038(3) 0.0437(12) Uani 1 1 d . . .
C30 C 0.3609(4) -0.0228(3) 0.0355(3) 0.0408(12) Uani 1 1 d . . .
C31 C 0.4310(4) 0.0400(3) 0.1072(3) 0.0344(10) Uani 1 1 d . . .
C32 C 0.5338(4) 0.1354(3) 0.3043(3) 0.0314(10) Uani 1 1 d . . .
C33 C 0.4699(4) 0.0471(3) 0.3047(3) 0.0348(10) Uani 1 1 d . . .
C34 C 0.4945(4) 0.0057(4) 0.3636(3) 0.0397(11) Uani 1 1 d . . .
C35 C 0.5871(5) 0.0533(4) 0.4269(3) 0.0430(12) Uani 1 1 d . . .
C36 C 0.6505(4) 0.1414(4) 0.4315(3) 0.0431(12) Uani 1 1 d . . .
C37 C 0.6221(4) 0.1807(3) 0.3724(3) 0.0356(10) Uani 1 1 d . . .
C38 C 0.6129(4) 0.2335(3) 0.1995(3) 0.0348(10) Uani 1 1 d . . .
C39 C 0.7113(4) 0.2188(3) 0.2083(3) 0.0332(10) Uani 1 1 d . . .
C40 C 0.7972(4) 0.2596(4) 0.1733(3) 0.0426(12) Uani 1 1 d . . .
C41 C 0.7817(4) 0.3119(4) 0.1243(4) 0.0477(14) Uani 1 1 d . . .
C42 C 0.6827(5) 0.3255(3) 0.1102(3) 0.0441(12) Uani 1 1 d . . .
C43 C 0.6019(4) 0.2871(3) 0.1474(3) 0.0365(11) Uani 1 1 d . . .
C44 C 0.4682(4) 0.2705(3) 0.2918(3) 0.0327(10) Uani 1 1 d . . .
C45 C 0.3744(4) 0.2437(3) 0.3218(3) 0.0367(11) Uani 1 1 d . . .
C46 C 0.3358(4) 0.3038(4) 0.3712(3) 0.0429(12) Uani 1 1 d . . .
C47 C 0.3939(4) 0.3973(3) 0.3958(3) 0.0412(12) Uani 1 1 d . . .
C48 C 0.4896(4) 0.4293(3) 0.3702(3) 0.0380(11) Uani 1 1 d . . .
C49 C 0.5239(4) 0.3662(3) 0.3205(3) 0.0345(10) Uani 1 1 d . . .
F11 F 0.2868(2) 0.1995(2) 0.1536(2) 0.0489(8) Uani 1 1 d . . .
F12 F 0.1505(3) 0.0789(2) 0.0162(2) 0.0588(9) Uani 1 1 d . . .
F13 F 0.1959(3) -0.0705(2) -0.0666(2) 0.0628(9) Uani 1 1 d . . .
F14 F 0.3843(3) -0.0968(2) -0.00446(19) 0.0514(8) Uani 1 1 d . . .
F15 F 0.5223(2) 0.02352(19) 0.13479(18) 0.0406(6) Uani 1 1 d . . .
F16 F 0.3767(2) -0.00614(19) 0.24529(18) 0.0425(7) Uani 1 1 d . . .
F17 F 0.4297(3) -0.0805(2) 0.3578(2) 0.0525(8) Uani 1 1 d . . .
F18 F 0.6145(3) 0.0139(3) 0.4830(2) 0.0582(9) Uani 1 1 d . . .
F19 F 0.7401(3) 0.1908(3) 0.4943(2) 0.0587(9) Uani 1 1 d . . .
F20 F 0.6873(2) 0.27049(19) 0.38284(19) 0.0453(7) Uani 1 1 d . . .
F21 F 0.7343(2) 0.1653(2) 0.2520(2) 0.0461(7) Uani 1 1 d . . .
F22 F 0.8924(2) 0.2450(2) 0.1877(2) 0.0541(8) Uani 1 1 d . . .
F23 F 0.8611(3) 0.3493(2) 0.0883(2) 0.0645(10) Uani 1 1 d . . .
F24 F 0.6656(3) 0.3767(2) 0.0608(2) 0.0609(9) Uani 1 1 d . . .
F25 F 0.5074(2) 0.3052(2) 0.13285(19) 0.0462(7) Uani 1 1 d . . .
F26 F 0.3128(2) 0.15165(18) 0.2993(2) 0.0462(7) Uani 1 1 d . . .
F27 F 0.2423(3) 0.2709(2) 0.3949(2) 0.0590(9) Uani 1 1 d . . .
F28 F 0.3575(3) 0.4587(2) 0.4417(2) 0.0570(9) Uani 1 1 d . . .
F29 F 0.5456(3) 0.52180(19) 0.3917(2) 0.0495(8) Uani 1 1 d . . .
F30 F 0.6191(2) 0.40613(19) 0.29958(19) 0.0431(7) Uani 1 1 d . . .
Br1 Br -0.02290(6) 0.50631(5) 0.70847(5) 0.0747(2) Uani 1 1 d . . .
C50 C 0.0271(5) 0.4649(5) 0.6132(4) 0.0591(16) Uani 1 1 d . . .
C51 C -0.0442(6) 0.3892(5) 0.5485(5) 0.0645(17) Uani 1 1 d . . .
D51 H -0.1170 0.3586 0.5523 0.077 Uiso 1 1 calc R . .
C52 C -0.0077(6) 0.3559(6) 0.4741(5) 0.076(2) Uani 1 1 d . . .
D52 H -0.0538 0.3033 0.4291 0.091 Uiso 1 1 calc R . .
C53 C 0.0981(8) 0.4067(7) 0.4747(5) 0.083(3) Uani 1 1 d . . .
D53 H 0.1251 0.3891 0.4275 0.100 Uiso 1 1 calc R . .
C54 C 0.1690(7) 0.4840(6) 0.5421(5) 0.076(2) Uani 1 1 d . . .
D54 H 0.2418 0.5166 0.5397 0.091 Uiso 1 1 calc R . .
C55 C 0.1316(5) 0.5114(5) 0.6110(5) 0.0652(18) Uani 1 1 d . . .
D55 H 0.1787 0.5626 0.6567 0.078 Uiso 1 1 calc R . .
C56 C 0.5857 0.3231 0.5761 0.086 Uiso 0.78 1 d P . .
D56A H 0.5676 0.3806 0.5871 0.103 Uiso 0.78 1 d P . .
D56B H 0.6340 0.3255 0.5371 0.103 Uiso 0.78 1 d P . .
Cl2 Cl 0.4598 0.2207 0.5323 0.114 Uani 0.78 1 d P A .
Cl3 Cl 0.6585 0.3148 0.6752 0.132 Uani 0.78 1 d P A .
C56' C 0.5191 0.2854 0.5363 0.086 Uiso 0.22 1 d P A 2
D56C H 0.5500 0.2909 0.4880 0.103 Uiso 0.22 1 d P A 2
D56D H 0.4917 0.3379 0.5482 0.103 Uiso 0.22 1 d P A 2
Cl2' Cl 0.3830 0.1906 0.4789 0.114 Uani 0.22 1 d P A 2
Cl3' Cl 0.6528 0.3431 0.6168 0.132 Uani 0.22 1 d P A 2

loop_
_atom_site_aniso_label
_atom_site_aniso_U_11
_atom_site_aniso_U_22
_atom_site_aniso_U_33
_atom_site_aniso_U_23
_atom_site_aniso_U_13
_atom_site_aniso_U_12
W1 0.02107(9) 0.02598(10) 0.03089(10) 0.00453(7) 0.00707(7) 0.00781(6)
Cl1 0.0367(6) 0.0399(6) 0.0390(7) 0.0026(5) 0.0141(5) 0.0148(5)
P1 0.0288(6) 0.0310(6) 0.0370(7) 0.0104(5) 0.0079(5) 0.0063(5)
P2 0.0236(5) 0.0363(6) 0.0426(7) 0.0105(5) 0.0061(5) 0.0103(5)
P3 0.0268(5) 0.0279(6) 0.0404(7) 0.0059(5) 0.0092(5) 0.0057(5)
P4 0.0275(5) 0.0361(6) 0.0309(6) 0.0056(5) 0.0047(5) 0.0134(5)
B1 0.032(3) 0.031(3) 0.037(3) 0.011(2) 0.012(2) 0.012(2)
C1 0.025(2) 0.045(3) 0.060(4) 0.021(3) 0.014(2) 0.002(2)
C2 0.025(2) 0.043(3) 0.058(4) 0.016(3) 0.000(2) 0.000(2)
C3 0.059(3) 0.029(2) 0.053(3) 0.009(2) 0.010(3) 0.013(2)
C4 0.046(3) 0.047(3) 0.041(3) 0.020(2) 0.008(2) 0.005(2)
C5 0.029(2) 0.057(3) 0.067(4) 0.015(3) 0.011(2) 0.022(2)
C6 0.044(3) 0.057(3) 0.044(3) 0.015(3) 0.002(2) 0.020(3)
C7 0.031(2) 0.036(3) 0.044(3) 0.009(2) 0.006(2) -0.003(2)
C8 0.023(2) 0.055(3) 0.049(3) 0.018(3) 0.005(2) 0.008(2)
C9 0.050(3) 0.028(2) 0.070(4) 0.007(3) 0.019(3) 0.013(2)
C10 0.040(3) 0.040(3) 0.049(3) 0.020(2) 0.015(2) 0.006(2)
C11 0.052(3) 0.057(3) 0.043(3) 0.008(3) 0.003(3) 0.035(3)
C12 0.039(3) 0.042(3) 0.035(3) 0.004(2) 0.005(2) 0.013(2)
C13 0.0182(19) 0.030(2) 0.040(3) 0.011(2) 0.0024(18) 0.0060(17)
C14 0.040(3) 0.031(2) 0.034(3) 0.003(2) 0.006(2) 0.020(2)
C15 0.051(3) 0.032(3) 0.041(3) 0.007(2) 0.000(2) 0.011(2)
C16 0.060(4) 0.034(3) 0.058(4) 0.001(3) -0.021(3) 0.015(3)
C17 0.097(5) 0.063(4) 0.036(3) -0.005(3) -0.017(3) 0.056(4)
C18 0.074(4) 0.082(5) 0.037(3) 0.013(3) 0.014(3) 0.056(4)
C19 0.053(3) 0.060(3) 0.035(3) 0.010(2) 0.012(2) 0.040(3)
C20 0.030(2) 0.037(2) 0.030(2) 0.002(2) 0.0100(19) 0.0142(19)
C21 0.032(2) 0.034(2) 0.035(3) 0.004(2) 0.011(2) 0.0117(19)
C22 0.044(3) 0.039(3) 0.040(3) 0.008(2) 0.011(2) 0.019(2)
C23 0.033(3) 0.056(3) 0.050(3) 0.007(3) 0.010(2) 0.025(2)
C24 0.027(2) 0.048(3) 0.055(3) 0.008(3) 0.009(2) 0.011(2)
C25 0.035(2) 0.038(3) 0.044(3) 0.009(2) 0.012(2) 0.014(2)
F1 0.0506(19) 0.064(2) 0.064(2) 0.0231(19) 0.0002(17) -0.0056(17)
F2 0.082(3) 0.051(2) 0.092(3) 0.008(2) -0.040(2) -0.003(2)
F3 0.145(4) 0.110(4) 0.041(2) -0.016(2) -0.034(3) 0.070(3)
F4 0.114(4) 0.190(5) 0.040(2) 0.041(3) 0.033(2) 0.103(4)
F5 0.0476(19) 0.104(3) 0.058(2) 0.038(2) 0.0284(17) 0.039(2)
F6 0.0337(14) 0.0368(15) 0.066(2) 0.0120(14) 0.0159(14) 0.0125(12)
F7 0.0536(19) 0.0465(18) 0.073(2) 0.0182(17) 0.0178(17) 0.0294(15)
F8 0.0397(17) 0.071(2) 0.086(3) 0.019(2) 0.0115(17) 0.0329(17)
F9 0.0297(16) 0.063(2) 0.099(3) 0.019(2) 0.0155(17) 0.0091(15)
F10 0.0416(16) 0.0377(16) 0.074(2) 0.0137(16) 0.0158(16) 0.0096(13)
B2 0.029(2) 0.029(2) 0.035(3) 0.005(2) 0.011(2) 0.009(2)
C26 0.031(2) 0.030(2) 0.034(3) 0.0081(19) 0.0114(19) 0.0115(18)
C27 0.034(2) 0.028(2) 0.048(3) 0.008(2) 0.011(2) 0.0130(19)
C28 0.033(2) 0.039(3) 0.043(3) 0.009(2) 0.002(2) 0.009(2)
C29 0.042(3) 0.041(3) 0.039(3) 0.007(2) 0.005(2) 0.008(2)
C30 0.049(3) 0.033(2) 0.042(3) 0.009(2) 0.020(2) 0.015(2)
C31 0.036(2) 0.029(2) 0.039(3) 0.012(2) 0.011(2) 0.0113(19)
C32 0.030(2) 0.030(2) 0.036(3) 0.0060(19) 0.0142(19) 0.0140(18)
C33 0.030(2) 0.037(2) 0.032(3) -0.001(2) 0.0098(19) 0.0114(19)
C34 0.044(3) 0.040(3) 0.041(3) 0.013(2) 0.020(2) 0.018(2)
C35 0.052(3) 0.051(3) 0.038(3) 0.017(2) 0.018(2) 0.029(3)
C36 0.041(3) 0.050(3) 0.040(3) 0.007(2) 0.011(2) 0.023(2)
C37 0.028(2) 0.035(2) 0.042(3) 0.006(2) 0.011(2) 0.0131(19)
C38 0.033(2) 0.031(2) 0.035(3) 0.001(2) 0.010(2) 0.0095(19)
C39 0.029(2) 0.034(2) 0.037(3) 0.004(2) 0.0107(19) 0.0135(19)
C40 0.034(3) 0.038(3) 0.051(3) 0.003(2) 0.021(2) 0.010(2)
C41 0.046(3) 0.039(3) 0.048(3) 0.003(2) 0.026(3) 0.003(2)
C42 0.059(3) 0.033(3) 0.040(3) 0.012(2) 0.021(3) 0.010(2)
C43 0.035(2) 0.032(2) 0.039(3) 0.005(2) 0.008(2) 0.011(2)
C44 0.030(2) 0.029(2) 0.036(3) 0.0036(19) 0.0098(19) 0.0099(18)
C45 0.033(2) 0.030(2) 0.046(3) 0.010(2) 0.015(2) 0.0088(19)
C46 0.035(3) 0.042(3) 0.053(3) 0.013(2) 0.023(2) 0.011(2)
C47 0.042(3) 0.036(3) 0.044(3) 0.003(2) 0.016(2) 0.017(2)
C48 0.039(3) 0.027(2) 0.044(3) 0.005(2) 0.011(2) 0.010(2)
C49 0.026(2) 0.034(2) 0.041(3) 0.010(2) 0.011(2) 0.0075(18)
F11 0.0392(16) 0.0422(16) 0.061(2) 0.0035(15) 0.0037(14) 0.0223(13)
F12 0.0407(17) 0.063(2) 0.062(2) 0.0082(17) -0.0074(15) 0.0208(15)
F13 0.062(2) 0.054(2) 0.045(2) -0.0076(16) -0.0060(16) 0.0098(16)
F14 0.068(2) 0.0391(16) 0.0447(18) 0.0007(14) 0.0178(16) 0.0229(15)
F15 0.0406(15) 0.0427(15) 0.0451(17) 0.0108(13) 0.0129(13) 0.0250(13)
F16 0.0409(15) 0.0364(15) 0.0418(17) 0.0075(13) 0.0088(13) 0.0062(12)
F17 0.065(2) 0.0417(17) 0.056(2) 0.0216(15) 0.0249(17) 0.0155(15)
F18 0.065(2) 0.076(2) 0.052(2) 0.0335(18) 0.0185(17) 0.0376(19)
F19 0.0464(18) 0.071(2) 0.048(2) 0.0093(17) -0.0053(15) 0.0208(16)
F20 0.0319(14) 0.0381(15) 0.0526(19) 0.0050(14) 0.0027(13) 0.0044(12)
F21 0.0347(15) 0.0534(18) 0.061(2) 0.0215(16) 0.0196(14) 0.0243(14)
F22 0.0331(15) 0.0555(19) 0.069(2) 0.0050(17) 0.0238(15) 0.0154(14)
F23 0.063(2) 0.059(2) 0.068(2) 0.0156(18) 0.0431(19) 0.0070(17)
F24 0.076(2) 0.056(2) 0.058(2) 0.0284(17) 0.0277(18) 0.0187(18)
F25 0.0471(17) 0.0468(17) 0.0504(19) 0.0198(15) 0.0134(14) 0.0197(14)
F26 0.0379(15) 0.0283(14) 0.068(2) 0.0058(14) 0.0262(15) 0.0057(12)
F27 0.0506(18) 0.0465(18) 0.083(3) 0.0117(17) 0.0433(18) 0.0158(15)
F28 0.064(2) 0.0427(17) 0.065(2) 0.0016(15) 0.0350(18) 0.0227(15)
F29 0.0503(17) 0.0270(14) 0.061(2) 0.0022(14) 0.0168(15) 0.0074(13)
F30 0.0335(14) 0.0345(14) 0.0551(19) 0.0064(13) 0.0183(13) 0.0059(12)
Br1 0.0730(4) 0.0612(4) 0.0912(6) 0.0146(4) 0.0274(4) 0.0291(3)
C50 0.055(4) 0.057(4) 0.073(4) 0.025(3) 0.014(3) 0.026(3)
C51 0.061(4) 0.064(4) 0.075(5) 0.026(4) 0.010(4) 0.031(3)
C52 0.068(5) 0.076(5) 0.102(6) 0.054(5) 0.005(4) 0.036(4)
C53 0.113(7) 0.113(7) 0.081(6) 0.057(5) 0.045(5) 0.085(6)
C54 0.073(5) 0.094(6) 0.088(6) 0.045(5) 0.029(4) 0.050(5)
C55 0.055(4) 0.063(4) 0.094(5) 0.037(4) 0.017(4) 0.034(3)
Cl2 0.161 0.179 0.078 0.063 0.065 0.129
Cl3 0.094 0.117 0.183 0.032 0.041 0.043
Cl2' 0.161 0.179 0.078 0.063 0.065 0.129
Cl3' 0.094 0.117 0.183 0.032 0.041 0.043

loop_
_geom_bond_atom_site_label_1
_geom_bond_atom_site_label_2
_geom_bond_distance
_geom_bond_site_symmetry_2
_geom_bond_publ_flag
W1 H1 1.59(4) . ?
W1 C13 1.821(5) . ?
W1 P2 2.4861(12) . ?
W1 P3 2.5041(12) . ?
W1 Cl1 2.5524(12) . ?
W1 P4 2.5545(12) . ?
W1 P1 2.5710(13) . ?
P1 C4 1.814(5) . ?
P1 C3 1.815(5) . ?
P1 C1 1.831(5) . ?
P2 C6 1.806(6) . ?
P2 C5 1.807(5) . ?
P2 C2 1.825(5) . ?
P3 C9 1.809(5) . ?
P3 C10 1.814(5) . ?
P3 C7 1.829(5) . ?
P4 C11 1.812(5) . ?
P4 C12 1.814(5) . ?
P4 C8 1.833(5) . ?
B1 C13 1.512(7) . ?
B1 C14 1.578(7) . ?
B1 C20 1.591(7) . ?
C1 C2 1.525(8) . ?
C1 H1A 0.9900 . ?
C1 H1B 0.9900 . ?
C2 H2A 0.9900 . ?
C2 H2B 0.9900 . ?
C3 H3A 0.9800 . ?
C3 H3B 0.9800 . ?
C3 H3C 0.9800 . ?
C4 H4A 0.9800 . ?
C4 H4B 0.9800 . ?
C4 H4C 0.9800 . ?
C5 H5A 0.9800 . ?
C5 H5B 0.9800 . ?
C5 H5C 0.9800 . ?
C6 H6A 0.9800 . ?
C6 H6B 0.9800 . ?
C6 H6C 0.9800 . ?
C7 C8 1.520(8) . ?
C7 H7A 0.9900 . ?
C7 H7B 0.9900 . ?
C8 H8A 0.9900 . ?
C8 H8B 0.9900 . ?
C9 H9A 0.9800 . ?
C9 H9B 0.9800 . ?
C9 H9C 0.9800 . ?
C10 H10A 0.9800 . ?
C10 H10B 0.9800 . ?
C10 H10C 0.9800 . ?
C11 H11A 0.9800 . ?
C11 H11B 0.9800 . ?
C11 H11C 0.9800 . ?
C12 H12A 0.9800 . ?
C12 H12B 0.9800 . ?
C12 H12C 0.9800 . ?
C14 C15 1.375(7) . ?
C14 C19 1.395(7) . ?
C15 F1 1.361(7) . ?
C15 C16 1.371(8) . ?
C16 F2 1.347(7) . ?
C16 C17 1.366(10) . ?
C17 C18 1.354(10) . ?
C17 F3 1.355(7) . ?
C18 C19 1.380(8) . ?
C18 F4 1.344(7) . ?
C19 F5 1.352(7) . ?
C20 C25 1.384(7) . ?
C20 C21 1.388(7) . ?
C21 F6 1.361(5) . ?
C21 C22 1.373(7) . ?
C22 F7 1.342(6) . ?
C22 C23 1.374(7) . ?
C23 F8 1.345(6) . ?
C23 C24 1.385(8) . ?
C24 F9 1.337(6) . ?
C24 C25 1.371(7) . ?
C25 F10 1.352(6) . ?
B2 C26 1.651(7) . ?
B2 C38 1.654(7) . ?
B2 C44 1.656(7) . ?
B2 C32 1.664(7) . ?
C26 C27 1.382(7) . ?
C26 C31 1.406(6) . ?
C27 F11 1.354(5) . ?
C27 C28 1.376(7) . ?
C28 F12 1.357(6) . ?
C28 C29 1.382(7) . ?
C29 F13 1.339(6) . ?
C29 C30 1.380(8) . ?
C30 F14 1.351(6) . ?
C30 C31 1.370(7) . ?
C31 F15 1.347(5) . ?
C32 C37 1.388(7) . ?
C32 C33 1.394(7) . ?
C33 F16 1.358(5) . ?
C33 C34 1.390(7) . ?
C34 F17 1.340(6) . ?
C34 C35 1.375(8) . ?
C35 F18 1.339(6) . ?
C35 C36 1.363(8) . ?
C36 F19 1.352(6) . ?
C36 C37 1.382(7) . ?
C37 F20 1.368(5) . ?
C38 C39 1.374(6) . ?
C38 C43 1.402(7) . ?
C39 F21 1.335(6) . ?
C39 C40 1.414(7) . ?
C40 F22 1.338(6) . ?
C40 C41 1.356(8) . ?
C41 F23 1.349(6) . ?
C41 C42 1.377(8) . ?
C42 F24 1.354(6) . ?
C42 C43 1.380(7) . ?
C43 F25 1.359(6) . ?
C44 C49 1.387(6) . ?
C44 C45 1.392(6) . ?
C45 F26 1.356(5) . ?
C45 C46 1.381(7) . ?
C46 F27 1.345(5) . ?
C46 C47 1.364(7) . ?
C47 F28 1.346(6) . ?
C47 C48 1.384(7) . ?
C48 F29 1.349(5) . ?
C48 C49 1.378(7) . ?
C49 F30 1.361(5) . ?
Br1 C50 1.901(7) . ?
C50 C55 1.355(9) . ?
C50 C51 1.385(10) . ?
C51 C52 1.470(11) . ?
C51 D51 0.9500 . ?
C52 C53 1.373(11) . ?
C52 D52 0.9500 . ?
C53 C54 1.418(12) . ?
C53 D53 0.9500 . ?
C54 C55 1.376(10) . ?
C54 D54 0.9500 . ?
C55 D55 0.9500 . ?
C56 C56' 0.9488 . ?
C56 Cl3' 0.9541 . ?
C56 Cl2 1.8248 . ?
C56 Cl3 1.8901 . ?
C56 D56A 0.9900 . ?
C56 D56B 0.9900 . ?
C56 D56C 1.4365 . ?
C56 D56D 1.3666 . ?
Cl2 C56' 1.0593 . ?
Cl2 Cl2' 1.1472 . ?
Cl2 D56C 1.7607 . ?
Cl2 D56D 1.7114 . ?
Cl3 Cl3' 1.2018 . ?
C56' Cl3' 1.8813 . ?
C56' Cl2' 1.8823 . ?
C56' D56A 1.4310 . ?
C56' D56B 1.4432 . ?
C56' D56C 0.9900 . ?
C56' D56D 0.9900 . ?
Cl3' D56A 1.5015 . ?
Cl3' D56B 1.3063 . ?
